data_4101680
loop_
_publ_author_name
'Ni, Zhaoping'
'Shores, Matthew P'

_publ_section_title
;
 Magnetic observation of anion binding in iron coordination complexes:
 toward spin-switching chemosensors.
;
_journal_issue 1
_journal_name_full 'Journal of the American Chemical Society'
_journal_page_first 32
_journal_page_last 33
_journal_paper_doi 10.1021/ja807379a
_journal_volume 131
_journal_year 2009
_chemical_formula_moiety 'C24 H42 Fe N12, 2(C24 H20 B)'
_chemical_formula_sum 'C72 H82 B2 Fe N12'
_chemical_formula_weight 1192.97
_chemical_name_systematic
; 
 ? 
;
_space_group_IT_number 4
_symmetry_cell_setting monoclinic
_symmetry_space_group_name_Hall 'P 2yb'
_symmetry_space_group_name_H-M 'P 1 21 1'
_atom_sites_solution_hydrogens geom
_atom_sites_solution_primary direct
_atom_sites_solution_secondary difmap
_audit_creation_method SHELXL-97
_cell_angle_alpha 90.00
_cell_angle_beta 115.0110(10)
_cell_angle_gamma 90.00
_cell_formula_units_Z 2
_cell_length_a 13.4698(4)
_cell_length_b 18.0170(5)
_cell_length_c 13.9282(4)
_cell_measurement_reflns_used 9993
_cell_measurement_temperature 100(2)
_cell_measurement_theta_max 33.20
_cell_measurement_theta_min 2.77
_cell_volume 3063.20(15)
_computing_cell_refinement 'Bruker SMART'
_computing_data_collection 'Bruker SMART'
_computing_data_reduction 'Bruker SAINT'
_computing_molecular_graphics 'Bruker SHELXTL'
_computing_publication_material 'Bruker SHELXTL'
_computing_structure_refinement 'SHELXL-97 (Sheldrick, 1997)'
_computing_structure_solution 'SHELXS-97 (Sheldrick, 1990)'
_diffrn_ambient_temperature 100(2)
_diffrn_measured_fraction_theta_full 0.997
_diffrn_measured_fraction_theta_max 0.997
_diffrn_measurement_device_type 'CCD area detector'
_diffrn_measurement_method 'phi and omega scans'
_diffrn_radiation_monochromator graphite
_diffrn_radiation_source 'fine-focus sealed tube'
_diffrn_radiation_type MoK\a
_diffrn_radiation_wavelength 0.71073
_diffrn_reflns_av_R_equivalents 0.0196
_diffrn_reflns_av_sigmaI/netI 0.0444
_diffrn_reflns_limit_h_max 17
_diffrn_reflns_limit_h_min -20
_diffrn_reflns_limit_k_max 27
_diffrn_reflns_limit_k_min -26
_diffrn_reflns_limit_l_max 21
_diffrn_reflns_limit_l_min -17
_diffrn_reflns_number 46921
_diffrn_reflns_theta_full 33.23
_diffrn_reflns_theta_max 33.23
_diffrn_reflns_theta_min 1.61
_exptl_absorpt_coefficient_mu 0.301
_exptl_absorpt_correction_T_max 0.9055
_exptl_absorpt_correction_T_min 0.8775
_exptl_absorpt_correction_type multi-scan
_exptl_absorpt_process_details 'SADABS, Bruker(2000)'
_exptl_crystal_colour red
_exptl_crystal_density_diffrn 1.293
_exptl_crystal_density_method 'not measured'
_exptl_crystal_description block
_exptl_crystal_F_000 1268
_exptl_crystal_size_max 0.44
_exptl_crystal_size_mid 0.39
_exptl_crystal_size_min 0.34
_refine_diff_density_max 1.012
_refine_diff_density_min -0.500
_refine_diff_density_rms 0.074
_refine_ls_abs_structure_details 'Flack H D (1983), Acta Cryst. A39, 876-881'
_refine_ls_abs_structure_Flack -0.020(5)
_refine_ls_extinction_method none
_refine_ls_goodness_of_fit_ref 0.992
_refine_ls_hydrogen_treatment constr
_refine_ls_matrix_type full
_refine_ls_number_parameters 785
_refine_ls_number_reflns 22240
_refine_ls_number_restraints 1
_refine_ls_restrained_S_all 0.992
_refine_ls_R_factor_all NaN
_refine_ls_R_factor_gt 0.0323
_refine_ls_shift/su_max 0.002
_refine_ls_shift/su_mean 0.000
_refine_ls_structure_factor_coef Fsqd
_refine_ls_weighting_details 'calc w=1/[\s^2^(Fo^2^)+(0.0620P)^2^+0.0000P] where P=(Fo^2^+2Fc^2^)/3'
_refine_ls_weighting_scheme calc
_refine_ls_wR_factor_gt 0.0858
_refine_ls_wR_factor_ref 0.0936
_reflns_number_gt 20544
_reflns_number_total 22240
_reflns_threshold_expression >2sigma(I)
_cod_data_source_file ja807379a_si_004.cif
_cod_data_source_block 708762
_cod_depositor_comments
;
The following automatic conversions were performed:

'_symmetry_cell_setting' value 'Monoclinic' changed to 'monoclinic'
according to the built-in table from CIF Core dictionary named
'cif_core.dic' version 2.4.1 from 2010-06-29.

Automatic conversion script
Id: cif_fix_values 1673 2011-04-08 12:14:43Z adriana 
;
_cod_original_sg_symbol_H-M 'P 21'
_cod_database_code 4101680

loop_
_symmetry_equiv_pos_as_xyz
'x, y, z'
'-x, y+1/2, -z'

loop_
_atom_site_label
_atom_site_type_symbol
_atom_site_fract_x
_atom_site_fract_y
_atom_site_fract_z
_atom_site_U_iso_or_equiv
_atom_site_adp_type
_atom_site_occupancy
_atom_site_symmetry_multiplicity
_atom_site_calc_flag
_atom_site_refinement_flags
_atom_site_disorder_assembly
_atom_site_disorder_group
Fe1 Fe 0.485660(12) 0.419659(9) 0.724956(12) 0.01199(4) Uani 1 1 d . . .
N1 N 0.37665(8) 0.35867(6) 0.77505(8) 0.01574(18) Uani 1 1 d . . .
N2 N 0.30106(9) 0.36176(6) 0.89973(9) 0.01798(19) Uani 1 1 d . . .
H2A H 0.2975 0.3869 0.9524 0.022 Uiso 1 1 calc R . .
N3 N 0.35367(9) 0.51437(6) 0.92205(9) 0.01729(19) Uani 1 1 d . . .
H3A H 0.2985 0.4985 0.9345 0.021 Uiso 1 1 calc R . .
N4 N 0.48479(8) 0.48377(6) 0.85775(8) 0.01408(17) Uani 1 1 d . . .
N5 N 0.63550(8) 0.36405(6) 0.83213(8) 0.01387(17) Uani 1 1 d . . .
N6 N 0.80552(8) 0.40737(6) 0.96108(8) 0.01633(19) Uani 1 1 d . . .
H6A H 0.8584 0.4402 0.9761 0.020 Uiso 1 1 calc R . .
N7 N 0.81091(8) 0.50026(6) 0.80117(9) 0.01664(19) Uani 1 1 d . . .
H7A H 0.8725 0.4847 0.8522 0.020 Uiso 1 1 calc R . .
N8 N 0.61873(8) 0.48620(6) 0.71879(8) 0.01378(17) Uani 1 1 d . . .
N9 N 0.46127(8) 0.36542(6) 0.57643(8) 0.01379(17) Uani 1 1 d . . .
N10 N 0.43996(8) 0.41032(6) 0.40941(8) 0.01623(19) Uani 1 1 d . . .
H10A H 0.4087 0.4437 0.3596 0.019 Uiso 1 1 calc R . .
N11 N 0.27663(9) 0.50305(7) 0.41801(8) 0.0183(2) Uani 1 1 d . . .
H11A H 0.2756 0.4899 0.3568 0.022 Uiso 1 1 calc R . .
N12 N 0.36171(8) 0.48555(6) 0.60309(8) 0.01548(18) Uani 1 1 d . . .
B1 B 0.85643(11) 0.37510(7) 0.43080(10) 0.0124(2) Uani 1 1 d . . .
B2 B 0.85627(10) 0.98304(7) 0.93581(10) 0.0124(2) Uani 1 1 d . . .
C1 C 0.33843(11) 0.28149(8) 0.74958(11) 0.0214(2) Uani 1 1 d . . .
H1A H 0.3962 0.2475 0.7969 0.026 Uiso 1 1 calc R . .
H1B H 0.3262 0.2705 0.6758 0.026 Uiso 1 1 calc R . .
C2 C 0.23398(12) 0.26702(9) 0.76151(13) 0.0277(3) Uani 1 1 d . . .
H2B H 0.2150 0.2137 0.7495 0.033 Uiso 1 1 calc R . .
H2C H 0.1734 0.2960 0.7079 0.033 Uiso 1 1 calc R . .
C3 C 0.24808(11) 0.28905(8) 0.87235(11) 0.0212(2) Uani 1 1 d . . .
H3B H 0.1756 0.2910 0.8745 0.025 Uiso 1 1 calc R . .
H3C H 0.2934 0.2516 0.9244 0.025 Uiso 1 1 calc R . .
C4 C 0.35528(9) 0.39149(7) 0.84672(9) 0.01393(19) Uani 1 1 d . . .
C5 C 0.40062(9) 0.46890(7) 0.87671(9) 0.01350(19) Uani 1 1 d . . .
C6 C 0.39433(11) 0.59038(7) 0.95073(11) 0.0197(2) Uani 1 1 d . . .
H6B H 0.3800 0.6078 1.0111 0.024 Uiso 1 1 calc R . .
H6C H 0.3566 0.6242 0.8900 0.024 Uiso 1 1 calc R . .
C7 C 0.51659(11) 0.59017(8) 0.98090(11) 0.0202(2) Uani 1 1 d . . .
H7B H 0.5549 0.5612 1.0468 0.024 Uiso 1 1 calc R . .
H7C H 0.5450 0.6416 0.9941 0.024 Uiso 1 1 calc R . .
C8 C 0.53837(10) 0.55604(7) 0.89185(10) 0.0176(2) Uani 1 1 d . . .
H8A H 0.5119 0.5904 0.8306 0.021 Uiso 1 1 calc R . .
H8B H 0.6184 0.5499 0.9159 0.021 Uiso 1 1 calc R . .
C9 C 0.63525(10) 0.30455(7) 0.90367(10) 0.0168(2) Uani 1 1 d . . .
H9A H 0.5975 0.2606 0.8613 0.020 Uiso 1 1 calc R . .
H9B H 0.5937 0.3211 0.9438 0.020 Uiso 1 1 calc R . .
C10 C 0.75042(10) 0.28262(8) 0.98122(10) 0.0198(2) Uani 1 1 d . . .
H10B H 0.7466 0.2462 1.0328 0.024 Uiso 1 1 calc R . .
H10C H 0.7890 0.2590 0.9424 0.024 Uiso 1 1 calc R . .
C11 C 0.81311(10) 0.35072(8) 1.03928(10) 0.0183(2) Uani 1 1 d . . .
H11B H 0.7817 0.3699 1.0871 0.022 Uiso 1 1 calc R . .
H11C H 0.8908 0.3378 1.0826 0.022 Uiso 1 1 calc R . .
C12 C 0.71814(9) 0.40957(6) 0.86618(8) 0.01281(19) Uani 1 1 d . . .
C13 C 0.71529(9) 0.46943(7) 0.78981(9) 0.01268(19) Uani 1 1 d . . .
C14 C 0.81403(10) 0.55913(7) 0.73013(10) 0.0172(2) Uani 1 1 d . . .
H14A H 0.8278 0.5375 0.6715 0.021 Uiso 1 1 calc R . .
H14B H 0.8738 0.5944 0.7694 0.021 Uiso 1 1 calc R . .
C15 C 0.70477(10) 0.59914(7) 0.68611(10) 0.0179(2) Uani 1 1 d . . .
H15A H 0.7011 0.6341 0.6299 0.022 Uiso 1 1 calc R . .
H15B H 0.6971 0.6280 0.7431 0.022 Uiso 1 1 calc R . .
C16 C 0.61196(10) 0.54289(7) 0.64065(10) 0.0169(2) Uani 1 1 d . . .
H16A H 0.5409 0.5691 0.6167 0.020 Uiso 1 1 calc R . .
H16B H 0.6149 0.5185 0.5782 0.020 Uiso 1 1 calc R . .
C17 C 0.53118(10) 0.30511(8) 0.57009(10) 0.0184(2) Uani 1 1 d . . .
H17A H 0.5206 0.2609 0.6070 0.022 Uiso 1 1 calc R . .
H17B H 0.6089 0.3204 0.6069 0.022 Uiso 1 1 calc R . .
C18 C 0.50583(11) 0.28453(8) 0.45564(10) 0.0198(2) Uani 1 1 d . . .
H18A H 0.5596 0.2475 0.4544 0.024 Uiso 1 1 calc R . .
H18B H 0.4318 0.2623 0.4212 0.024 Uiso 1 1 calc R . .
C19 C 0.51122(11) 0.35373(8) 0.39605(10) 0.0186(2) Uani 1 1 d . . .
H19A H 0.5875 0.3722 0.4242 0.022 Uiso 1 1 calc R . .
H19B H 0.4867 0.3422 0.3199 0.022 Uiso 1 1 calc R . .
C20 C 0.42194(8) 0.41159(7) 0.49772(8) 0.01240(18) Uani 1 1 d . . .
C21 C 0.34885(9) 0.47071(7) 0.50773(9) 0.01340(19) Uani 1 1 d . . .
C22 C 0.20024(11) 0.55940(9) 0.42078(11) 0.0231(3) Uani 1 1 d . . .
H22A H 0.1289 0.5362 0.4073 0.028 Uiso 1 1 calc R . .
H22B H 0.1881 0.5970 0.3651 0.028 Uiso 1 1 calc R . .
C23 C 0.24751(12) 0.59588(8) 0.52829(11) 0.0245(3) Uani 1 1 d . . .
H23A H 0.1911 0.6278 0.5354 0.029 Uiso 1 1 calc R . .
H23B H 0.3099 0.6278 0.5350 0.029 Uiso 1 1 calc R . .
C24 C 0.28589(11) 0.53874(8) 0.61562(10) 0.0225(3) Uani 1 1 d . . .
H24A H 0.3228 0.5641 0.6848 0.027 Uiso 1 1 calc R . .
H24B H 0.2217 0.5118 0.6153 0.027 Uiso 1 1 calc R . .
C25 C 0.74412(9) 0.34719(7) 0.33003(9) 0.01277(19) Uani 1 1 d . . .
C26 C 0.68876(10) 0.39182(8) 0.23983(10) 0.0179(2) Uani 1 1 d . . .
H26A H 0.7164 0.4400 0.2380 0.021 Uiso 1 1 calc R . .
C27 C 0.59507(11) 0.36805(8) 0.15323(10) 0.0211(2) Uani 1 1 d . . .
H27A H 0.5598 0.4002 0.0944 0.025 Uiso 1 1 calc R . .
C28 C 0.55301(10) 0.29742(9) 0.15259(11) 0.0229(3) Uani 1 1 d . . .
H28A H 0.4890 0.2810 0.0939 0.028 Uiso 1 1 calc R . .
C29 C 0.60605(11) 0.25139(8) 0.23906(11) 0.0220(3) Uani 1 1 d . . .
H29A H 0.5789 0.2028 0.2395 0.026 Uiso 1 1 calc R . .
C30 C 0.69949(10) 0.27630(7) 0.32568(10) 0.0168(2) Uani 1 1 d . . .
H30A H 0.7342 0.2438 0.3841 0.020 Uiso 1 1 calc R . .
C31 C 0.84861(10) 0.46593(7) 0.44211(9) 0.0140(2) Uani 1 1 d . . .
C32 C 0.75204(11) 0.49968(7) 0.43618(10) 0.0187(2) Uani 1 1 d . . .
H32A H 0.6911 0.4689 0.4260 0.022 Uiso 1 1 calc R . .
C33 C 0.74152(13) 0.57617(8) 0.44451(11) 0.0236(3) Uani 1 1 d . . .
H33A H 0.6748 0.5962 0.4409 0.028 Uiso 1 1 calc R . .
C34 C 0.82851(13) 0.62316(8) 0.45809(10) 0.0243(3) Uani 1 1 d . . .
H34A H 0.8222 0.6753 0.4640 0.029 Uiso 1 1 calc R . .
C35 C 0.92413(13) 0.59205(8) 0.46273(11) 0.0234(3) Uani 1 1 d . . .
H35A H 0.9840 0.6232 0.4707 0.028 Uiso 1 1 calc R . .
C36 C 0.93364(11) 0.51537(7) 0.45578(10) 0.0174(2) Uani 1 1 d . . .
H36A H 1.0011 0.4958 0.4606 0.021 Uiso 1 1 calc R . .
C37 C 0.96350(9) 0.35055(6) 0.41005(9) 0.01290(19) Uani 1 1 d . . .
C38 C 1.07082(10) 0.36377(7) 0.48783(10) 0.0170(2) Uani 1 1 d . . .
H38A H 1.0798 0.3887 0.5511 0.020 Uiso 1 1 calc R . .
C39 C 1.16391(10) 0.34184(8) 0.47576(11) 0.0206(2) Uani 1 1 d . . .
H39A H 1.2345 0.3522 0.5301 0.025 Uiso 1 1 calc R . .
C40 C 1.15415(11) 0.30493(8) 0.38473(12) 0.0215(2) Uani 1 1 d . . .
H40A H 1.2176 0.2906 0.3757 0.026 Uiso 1 1 calc R . .
C41 C 1.05006(11) 0.28923(8) 0.30690(11) 0.0198(2) Uani 1 1 d . . .
H41A H 1.0420 0.2632 0.2447 0.024 Uiso 1 1 calc R . .
C42 C 0.95726(10) 0.31177(7) 0.32025(9) 0.0152(2) Uani 1 1 d . . .
H42A H 0.8870 0.3003 0.2662 0.018 Uiso 1 1 calc R . .
C43 C 0.87034(9) 0.33275(6) 0.54112(9) 0.01245(18) Uani 1 1 d . . .
C44 C 0.82754(10) 0.35906(7) 0.61081(10) 0.0168(2) Uani 1 1 d . . .
H44A H 0.7873 0.4042 0.5942 0.020 Uiso 1 1 calc R . .
C45 C 0.84168(12) 0.32170(8) 0.70337(10) 0.0211(2) Uani 1 1 d . . .
H45A H 0.8110 0.3416 0.7480 0.025 Uiso 1 1 calc R . .
C46 C 0.90016(10) 0.25574(7) 0.73083(10) 0.0181(2) Uani 1 1 d . . .
H46A H 0.9103 0.2304 0.7941 0.022 Uiso 1 1 calc R . .
C47 C 0.94354(10) 0.22753(7) 0.66404(10) 0.0172(2) Uani 1 1 d . . .
H47A H 0.9839 0.1824 0.6814 0.021 Uiso 1 1 calc R . .
C48 C 0.92788(10) 0.26533(7) 0.57166(9) 0.0158(2) Uani 1 1 d . . .
H48A H 0.9576 0.2445 0.5268 0.019 Uiso 1 1 calc R . .
C49 C 0.84332(9) 0.89228(7) 0.92425(9) 0.01338(19) Uani 1 1 d . . .
C50 C 0.75121(11) 0.85466(7) 0.85177(10) 0.0193(2) Uani 1 1 d . . .
H50A H 0.6884 0.8829 0.8091 0.023 Uiso 1 1 calc R . .
C51 C 0.74701(11) 0.77764(7) 0.83902(10) 0.0215(3) Uani 1 1 d . . .
H51A H 0.6820 0.7548 0.7893 0.026 Uiso 1 1 calc R . .
C52 C 0.83730(11) 0.73441(7) 0.89855(10) 0.0182(2) Uani 1 1 d . . .
H52A H 0.8353 0.6820 0.8899 0.022 Uiso 1 1 calc R . .
C53 C 0.93071(10) 0.76938(7) 0.97102(10) 0.0164(2) Uani 1 1 d . . .
H53A H 0.9935 0.7408 1.0125 0.020 Uiso 1 1 calc R . .
C54 C 0.93292(9) 0.84582(7) 0.98328(10) 0.0152(2) Uani 1 1 d . . .
H54A H 0.9979 0.8680 1.0339 0.018 Uiso 1 1 calc R . .
C55 C 0.95855(9) 1.00632(6) 0.90570(9) 0.01219(18) Uani 1 1 d . . .
C56 C 1.03130(10) 1.06547(7) 0.95215(10) 0.0150(2) Uani 1 1 d . . .
H56A H 1.0260 1.0920 1.0088 0.018 Uiso 1 1 calc R . .
C57 C 1.11104(11) 1.08676(7) 0.91822(11) 0.0191(2) Uani 1 1 d . . .
H57A H 1.1585 1.1271 0.9516 0.023 Uiso 1 1 calc R . .
C58 C 1.12125(11) 1.04899(8) 0.83559(11) 0.0198(2) Uani 1 1 d . . .
H58A H 1.1748 1.0637 0.8118 0.024 Uiso 1 1 calc R . .
C59 C 1.05234(11) 0.98980(7) 0.78866(10) 0.0185(2) Uani 1 1 d . . .
H59A H 1.0592 0.9630 0.7330 0.022 Uiso 1 1 calc R . .
C60 C 0.97266(10) 0.96931(7) 0.82301(9) 0.0153(2) Uani 1 1 d . . .
H60A H 0.9259 0.9287 0.7892 0.018 Uiso 1 1 calc R . .
C61 C 0.88152(9) 1.01215(7) 1.05667(9) 0.01274(19) Uani 1 1 d . . .
C62 C 0.86871(9) 1.08789(7) 1.07433(9) 0.01425(19) Uani 1 1 d . . .
H62A H 0.8466 1.1211 1.0160 0.017 Uiso 1 1 calc R . .
C63 C 0.88704(10) 1.11613(7) 1.17362(10) 0.0174(2) Uani 1 1 d . . .
H63A H 0.8775 1.1676 1.1818 0.021 Uiso 1 1 calc R . .
C64 C 0.91920(10) 1.06908(8) 1.26071(10) 0.0198(2) Uani 1 1 d . . .
H64A H 0.9305 1.0879 1.3283 0.024 Uiso 1 1 calc R . .
C65 C 0.93456(10) 0.99428(8) 1.24753(9) 0.0183(2) Uani 1 1 d . . .
H65A H 0.9579 0.9617 1.3067 0.022 Uiso 1 1 calc R . .
C66 C 0.91578(9) 0.96665(7) 1.14738(9) 0.0147(2) Uani 1 1 d . . .
H66A H 0.9265 0.9152 1.1402 0.018 Uiso 1 1 calc R . .
C67 C 0.74609(9) 1.02827(7) 0.85405(9) 0.01313(19) Uani 1 1 d . . .
C68 C 0.63780(10) 1.00985(7) 0.83736(9) 0.0165(2) Uani 1 1 d . . .
H68A H 0.6268 0.9673 0.8721 0.020 Uiso 1 1 calc R . .
C69 C 0.54685(10) 1.05109(8) 0.77256(10) 0.0200(2) Uani 1 1 d . . .
H69A H 0.4755 1.0355 0.7616 0.024 Uiso 1 1 calc R . .
C70 C 0.56027(11) 1.11528(8) 0.72365(11) 0.0231(3) Uani 1 1 d . . .
H70A H 0.4985 1.1441 0.6800 0.028 Uiso 1 1 calc R . .
C71 C 0.66477(11) 1.13658(8) 0.73947(11) 0.0216(2) Uani 1 1 d . . .
H71A H 0.6752 1.1807 0.7074 0.026 Uiso 1 1 calc R . .
C72 C 0.75517(10) 1.09333(7) 0.80261(10) 0.0165(2) Uani 1 1 d . . .
H72A H 0.8259 1.1086 0.8111 0.020 Uiso 1 1 calc R . .

loop_
_atom_site_aniso_label
_atom_site_aniso_U_11
_atom_site_aniso_U_22
_atom_site_aniso_U_33
_atom_site_aniso_U_23
_atom_site_aniso_U_13
_atom_site_aniso_U_12
Fe1 0.00986(6) 0.01540(7) 0.01025(6) 0.00049(6) 0.00380(5) 0.00033(6)
N1 0.0150(4) 0.0173(5) 0.0155(4) -0.0031(4) 0.0069(3) -0.0032(4)
N2 0.0200(5) 0.0186(5) 0.0193(5) -0.0003(4) 0.0122(4) -0.0023(4)
N3 0.0169(5) 0.0167(5) 0.0230(5) -0.0026(4) 0.0130(4) -0.0010(4)
N4 0.0127(4) 0.0161(4) 0.0137(4) -0.0010(3) 0.0059(3) -0.0012(3)
N5 0.0120(4) 0.0155(4) 0.0131(4) 0.0016(3) 0.0043(3) 0.0006(3)
N6 0.0129(4) 0.0187(5) 0.0133(4) 0.0016(3) 0.0015(3) -0.0007(3)
N7 0.0109(4) 0.0204(5) 0.0173(4) 0.0032(4) 0.0047(3) -0.0008(3)
N8 0.0123(4) 0.0153(4) 0.0134(4) 0.0013(3) 0.0050(3) 0.0004(3)
N9 0.0131(4) 0.0151(4) 0.0129(4) 0.0007(3) 0.0052(3) 0.0020(3)
N10 0.0189(4) 0.0177(5) 0.0140(4) 0.0018(4) 0.0088(3) 0.0030(4)
N11 0.0183(5) 0.0225(5) 0.0115(4) 0.0017(4) 0.0039(3) 0.0071(4)
N12 0.0137(4) 0.0188(5) 0.0132(4) -0.0007(3) 0.0050(3) 0.0043(3)
B1 0.0132(5) 0.0113(5) 0.0121(5) -0.0003(4) 0.0049(4) -0.0008(4)
B2 0.0146(5) 0.0107(5) 0.0113(5) 0.0003(4) 0.0048(4) -0.0006(4)
C1 0.0225(6) 0.0198(6) 0.0240(6) -0.0065(5) 0.0118(5) -0.0068(5)
C2 0.0236(6) 0.0270(7) 0.0316(7) -0.0018(6) 0.0107(5) -0.0052(5)
C3 0.0213(6) 0.0187(6) 0.0271(6) 0.0008(5) 0.0135(5) -0.0036(4)
C4 0.0109(4) 0.0169(5) 0.0139(5) 0.0013(4) 0.0051(4) -0.0003(4)
C5 0.0130(5) 0.0148(5) 0.0121(4) 0.0005(4) 0.0048(4) 0.0000(4)
C6 0.0219(6) 0.0165(5) 0.0248(6) -0.0026(5) 0.0138(5) 0.0004(4)
C7 0.0212(6) 0.0186(6) 0.0218(6) -0.0065(4) 0.0098(4) -0.0039(4)
C8 0.0163(5) 0.0168(5) 0.0208(5) -0.0027(4) 0.0089(4) -0.0035(4)
C9 0.0162(5) 0.0162(5) 0.0154(5) 0.0037(4) 0.0042(4) -0.0007(4)
C10 0.0170(5) 0.0184(6) 0.0191(5) 0.0053(4) 0.0030(4) 0.0032(4)
C11 0.0160(5) 0.0226(6) 0.0132(5) 0.0038(4) 0.0029(4) 0.0014(4)
C12 0.0110(4) 0.0153(5) 0.0121(4) 0.0004(4) 0.0049(3) 0.0029(4)
C13 0.0128(4) 0.0135(5) 0.0126(4) -0.0013(4) 0.0061(4) 0.0006(4)
C14 0.0155(5) 0.0173(5) 0.0192(5) 0.0003(4) 0.0076(4) -0.0035(4)
C15 0.0171(5) 0.0140(5) 0.0221(6) -0.0001(4) 0.0077(4) -0.0020(4)
C16 0.0158(5) 0.0164(5) 0.0156(5) 0.0038(4) 0.0038(4) -0.0013(4)
C17 0.0200(5) 0.0180(5) 0.0176(5) 0.0019(4) 0.0084(4) 0.0065(4)
C18 0.0221(6) 0.0175(5) 0.0205(5) -0.0034(4) 0.0096(4) 0.0025(4)
C19 0.0191(5) 0.0222(6) 0.0169(5) -0.0007(4) 0.0099(4) 0.0040(4)
C20 0.0104(4) 0.0143(5) 0.0116(4) -0.0015(4) 0.0037(3) -0.0003(4)
C21 0.0112(4) 0.0143(5) 0.0136(4) 0.0006(4) 0.0041(4) 0.0013(4)
C22 0.0195(6) 0.0282(7) 0.0189(6) 0.0043(5) 0.0056(4) 0.0118(5)
C23 0.0247(6) 0.0215(6) 0.0235(6) -0.0017(5) 0.0066(5) 0.0073(5)
C24 0.0215(6) 0.0281(7) 0.0164(5) -0.0014(5) 0.0066(4) 0.0112(5)
C25 0.0129(4) 0.0132(5) 0.0135(4) -0.0010(4) 0.0069(4) 0.0000(4)
C26 0.0182(5) 0.0185(5) 0.0149(5) 0.0008(4) 0.0049(4) -0.0003(4)
C27 0.0183(5) 0.0276(7) 0.0141(5) -0.0007(5) 0.0036(4) 0.0022(5)
C28 0.0167(5) 0.0304(7) 0.0180(5) -0.0094(5) 0.0038(4) -0.0022(5)
C29 0.0197(6) 0.0190(6) 0.0249(6) -0.0079(5) 0.0071(5) -0.0051(4)
C30 0.0165(5) 0.0132(5) 0.0191(5) -0.0022(4) 0.0061(4) -0.0012(4)
C31 0.0185(5) 0.0113(5) 0.0112(4) 0.0002(4) 0.0053(4) -0.0005(4)
C32 0.0214(6) 0.0143(5) 0.0184(5) 0.0008(4) 0.0065(4) 0.0019(4)
C33 0.0308(7) 0.0161(6) 0.0203(6) -0.0004(4) 0.0074(5) 0.0076(5)
C34 0.0410(8) 0.0115(5) 0.0160(5) 0.0004(4) 0.0079(5) 0.0008(5)
C35 0.0361(7) 0.0132(5) 0.0185(5) -0.0007(4) 0.0093(5) -0.0075(5)
C36 0.0229(6) 0.0147(5) 0.0145(5) 0.0002(4) 0.0077(4) -0.0036(4)
C37 0.0136(5) 0.0122(5) 0.0124(4) 0.0025(4) 0.0050(4) -0.0006(4)
C38 0.0149(5) 0.0175(5) 0.0172(5) 0.0007(4) 0.0056(4) -0.0028(4)
C39 0.0134(5) 0.0203(6) 0.0257(6) 0.0057(5) 0.0058(4) -0.0025(4)
C40 0.0160(5) 0.0217(6) 0.0305(7) 0.0064(5) 0.0133(5) 0.0022(4)
C41 0.0218(6) 0.0199(6) 0.0217(6) 0.0024(5) 0.0131(5) 0.0027(4)
C42 0.0156(5) 0.0162(5) 0.0142(5) 0.0018(4) 0.0067(4) 0.0018(4)
C43 0.0127(4) 0.0116(5) 0.0130(4) -0.0008(4) 0.0054(4) -0.0019(3)
C44 0.0205(5) 0.0144(5) 0.0179(5) -0.0003(4) 0.0105(4) 0.0008(4)
C45 0.0301(7) 0.0208(6) 0.0176(5) -0.0012(4) 0.0153(5) -0.0006(5)
C46 0.0218(6) 0.0182(6) 0.0133(5) 0.0015(4) 0.0063(4) -0.0036(4)
C47 0.0192(5) 0.0136(5) 0.0179(5) 0.0032(4) 0.0069(4) 0.0002(4)
C48 0.0195(5) 0.0136(5) 0.0163(5) 0.0017(4) 0.0093(4) 0.0015(4)
C49 0.0158(5) 0.0113(5) 0.0117(4) 0.0000(4) 0.0046(4) -0.0014(4)
C50 0.0206(5) 0.0119(5) 0.0167(5) -0.0010(4) -0.0007(4) 0.0006(4)
C51 0.0229(6) 0.0124(5) 0.0187(5) -0.0021(4) -0.0013(4) -0.0010(4)
C52 0.0249(6) 0.0108(5) 0.0153(5) -0.0004(4) 0.0051(4) -0.0003(4)
C53 0.0167(5) 0.0151(5) 0.0165(5) 0.0009(4) 0.0062(4) 0.0024(4)
C54 0.0136(5) 0.0139(5) 0.0168(5) 0.0003(4) 0.0050(4) 0.0007(4)
C55 0.0141(5) 0.0109(4) 0.0105(4) 0.0009(3) 0.0041(3) 0.0014(4)
C56 0.0172(5) 0.0125(5) 0.0168(5) -0.0028(4) 0.0087(4) -0.0017(4)
C57 0.0208(6) 0.0166(5) 0.0239(6) -0.0027(4) 0.0133(5) -0.0030(4)
C58 0.0237(6) 0.0186(6) 0.0235(6) 0.0012(5) 0.0160(5) 0.0004(4)
C59 0.0261(6) 0.0173(5) 0.0150(5) 0.0002(4) 0.0117(4) 0.0038(4)
C60 0.0188(5) 0.0133(5) 0.0128(4) -0.0007(4) 0.0059(4) 0.0012(4)
C61 0.0113(4) 0.0138(5) 0.0129(4) -0.0003(4) 0.0048(3) -0.0016(4)
C62 0.0147(5) 0.0148(5) 0.0130(4) -0.0009(4) 0.0056(4) 0.0000(4)
C63 0.0165(5) 0.0196(6) 0.0159(5) -0.0049(4) 0.0066(4) -0.0014(4)
C64 0.0171(5) 0.0290(7) 0.0129(5) -0.0034(4) 0.0058(4) -0.0009(4)
C65 0.0160(5) 0.0261(6) 0.0125(5) 0.0026(4) 0.0057(4) 0.0005(4)
C66 0.0129(5) 0.0172(5) 0.0140(5) 0.0016(4) 0.0056(4) 0.0001(4)
C67 0.0150(5) 0.0121(5) 0.0113(4) -0.0018(4) 0.0045(4) 0.0002(4)
C68 0.0173(5) 0.0159(5) 0.0156(5) -0.0006(4) 0.0062(4) 0.0002(4)
C69 0.0151(5) 0.0213(6) 0.0212(6) -0.0014(5) 0.0053(4) 0.0009(4)
C70 0.0168(5) 0.0206(6) 0.0255(6) 0.0029(5) 0.0027(5) 0.0042(4)
C71 0.0192(6) 0.0163(6) 0.0246(6) 0.0057(5) 0.0045(5) 0.0029(4)
C72 0.0165(5) 0.0130(5) 0.0169(5) 0.0022(4) 0.0041(4) 0.0009(4)

loop_
_atom_type_symbol
_atom_type_description
_atom_type_scat_dispersion_real
_atom_type_scat_dispersion_imag
_atom_type_scat_source
C C 0.0033 0.0016 'International Tables Vol C Tables 4.2.6.8 and 6.1.1.4'
H H 0.0000 0.0000 'International Tables Vol C Tables 4.2.6.8 and 6.1.1.4'
B B 0.0013 0.0007 'International Tables Vol C Tables 4.2.6.8 and 6.1.1.4'
N N 0.0061 0.0033 'International Tables Vol C Tables 4.2.6.8 and 6.1.1.4'
Fe Fe 0.3463 0.8444 'International Tables Vol C Tables 4.2.6.8 and 6.1.1.4'

loop_
_geom_angle_atom_site_label_1
_geom_angle_atom_site_label_2
_geom_angle_atom_site_label_3
_geom_angle
_geom_angle_site_symmetry_1
_geom_angle_site_symmetry_3
_geom_angle_publ_flag
N12 Fe1 N1 97.32(4) . . ?
N12 Fe1 N5 166.58(4) . . ?
N1 Fe1 N5 95.93(4) . . ?
N12 Fe1 N9 75.24(4) . . ?
N1 Fe1 N9 103.10(4) . . ?
N5 Fe1 N9 99.66(4) . . ?
N12 Fe1 N4 95.48(4) . . ?
N1 Fe1 N4 75.48(4) . . ?
N5 Fe1 N4 89.89(4) . . ?
N9 Fe1 N4 170.44(4) . . ?
N12 Fe1 N8 92.39(4) . . ?
N1 Fe1 N8 165.06(4) . . ?
N5 Fe1 N8 75.06(4) . . ?
N9 Fe1 N8 90.32(4) . . ?
N4 Fe1 N8 92.36(4) . . ?
C4 N1 C1 116.65(11) . . ?
C4 N1 Fe1 114.71(8) . . ?
C1 N1 Fe1 127.96(8) . . ?
C4 N2 C3 122.00(11) . . ?
C4 N2 H2A 119.0 . . ?
C3 N2 H2A 119.0 . . ?
C5 N3 C6 120.10(11) . . ?
C5 N3 C62 149.69(8) . 2_647 ?
C6 N3 C62 81.81(7) . 2_647 ?
C5 N3 H3A 120.0 . . ?
C6 N3 H3A 120.0 . . ?
C62 N3 H3A 43.8 2_647 . ?
C5 N4 C8 118.07(10) . . ?
C5 N4 Fe1 112.42(8) . . ?
C8 N4 Fe1 124.43(8) . . ?
C12 N5 C9 117.48(10) . . ?
C12 N5 Fe1 111.21(8) . . ?
C9 N5 Fe1 122.29(8) . . ?
C12 N6 C11 120.47(10) . . ?
C12 N6 H6A 119.8 . . ?
C11 N6 H6A 119.8 . . ?
C13 N7 C14 121.20(10) . . ?
C13 N7 H7A 119.4 . . ?
C14 N7 H7A 119.4 . . ?
C13 N8 C16 117.19(10) . . ?
C13 N8 Fe1 114.67(8) . . ?
C16 N8 Fe1 127.99(7) . . ?
C20 N9 C17 117.90(10) . . ?
C20 N9 Fe1 110.96(8) . . ?
C17 N9 Fe1 123.10(7) . . ?
C20 N10 C19 120.47(10) . . ?
C20 N10 H10A 119.8 . . ?
C19 N10 H10A 119.8 . . ?
C21 N11 C22 121.13(11) . . ?
C21 N11 H11A 119.4 . . ?
C22 N11 H11A 119.4 . . ?
C21 N12 C24 117.44(10) . . ?
C21 N12 Fe1 114.60(8) . . ?
C24 N12 Fe1 127.71(8) . . ?
C37 B1 C25 108.99(9) . . ?
C37 B1 C31 112.26(10) . . ?
C25 B1 C31 108.11(10) . . ?
C37 B1 C43 105.99(9) . . ?
C25 B1 C43 110.68(9) . . ?
C31 B1 C43 110.81(10) . . ?
C49 B2 C67 113.28(9) . . ?
C49 B2 C55 107.00(9) . . ?
C67 B2 C55 107.55(9) . . ?
C49 B2 C61 112.47(9) . . ?
C67 B2 C61 106.43(9) . . ?
C55 B2 C61 110.02(9) . . ?
N1 C1 C2 112.59(12) . . ?
N1 C1 H1A 109.1 . . ?
C2 C1 H1A 109.1 . . ?
N1 C1 H1B 109.1 . . ?
C2 C1 H1B 109.1 . . ?
H1A C1 H1B 107.8 . . ?
C1 C2 C3 110.10(12) . . ?
C1 C2 H2B 109.6 . . ?
C3 C2 H2B 109.6 . . ?
C1 C2 H2C 109.6 . . ?
C3 C2 H2C 109.6 . . ?
H2B C2 H2C 108.2 . . ?
N2 C3 C2 109.57(11) . . ?
N2 C3 H3B 109.8 . . ?
C2 C3 H3B 109.8 . . ?
N2 C3 H3C 109.8 . . ?
C2 C3 H3C 109.8 . . ?
H3B C3 H3C 108.2 . . ?
N1 C4 N2 126.11(12) . . ?
N1 C4 C5 116.13(11) . . ?
N2 C4 C5 117.69(11) . . ?
N4 C5 N3 126.53(11) . . ?
N4 C5 C4 114.91(11) . . ?
N3 C5 C4 118.53(10) . . ?
N3 C6 C7 108.04(11) . . ?
N3 C6 H6B 110.1 . . ?
C7 C6 H6B 110.1 . . ?
N3 C6 H6C 110.1 . . ?
C7 C6 H6C 110.1 . . ?
H6B C6 H6C 108.4 . . ?
C6 C7 C8 109.65(11) . . ?
C6 C7 H7B 109.7 . . ?
C8 C7 H7B 109.7 . . ?
C6 C7 H7C 109.7 . . ?
C8 C7 H7C 109.7 . . ?
H7B C7 H7C 108.2 . . ?
N4 C8 C7 112.65(10) . . ?
N4 C8 H8A 109.1 . . ?
C7 C8 H8A 109.1 . . ?
N4 C8 H8B 109.1 . . ?
C7 C8 H8B 109.1 . . ?
H8A C8 H8B 107.8 . . ?
N5 C9 C10 112.23(10) . . ?
N5 C9 H9A 109.2 . . ?
C10 C9 H9A 109.2 . . ?
N5 C9 H9B 109.2 . . ?
C10 C9 H9B 109.2 . . ?
H9A C9 H9B 107.9 . . ?
C11 C10 C9 109.86(11) . . ?
C11 C10 H10B 109.7 . . ?
C9 C10 H10B 109.7 . . ?
C11 C10 H10C 109.7 . . ?
C9 C10 H10C 109.7 . . ?
H10B C10 H10C 108.2 . . ?
N6 C11 C10 108.64(10) . . ?
N6 C11 H11B 110.0 . . ?
C10 C11 H11B 110.0 . . ?
N6 C11 H11C 110.0 . . ?
C10 C11 H11C 110.0 . . ?
H11B C11 H11C 108.3 . . ?
N5 C12 N6 126.64(11) . . ?
N5 C12 C13 115.63(10) . . ?
N6 C12 C13 117.71(10) . . ?
N8 C13 N7 126.50(11) . . ?
N8 C13 C12 115.16(10) . . ?
N7 C13 C12 118.34(10) . . ?
N7 C14 C15 108.52(10) . . ?
N7 C14 H14A 110.0 . . ?
C15 C14 H14A 110.0 . . ?
N7 C14 H14B 110.0 . . ?
C15 C14 H14B 110.0 . . ?
H14A C14 H14B 108.4 . . ?
C14 C15 C16 109.71(11) . . ?
C14 C15 H15A 109.7 . . ?
C16 C15 H15A 109.7 . . ?
C14 C15 H15B 109.7 . . ?
C16 C15 H15B 109.7 . . ?
H15A C15 H15B 108.2 . . ?
N8 C16 C15 111.84(10) . . ?
N8 C16 H16A 109.2 . . ?
C15 C16 H16A 109.2 . . ?
N8 C16 H16B 109.2 . . ?
C15 C16 H16B 109.2 . . ?
H16A C16 H16B 107.9 . . ?
N9 C17 C18 112.15(10) . . ?
N9 C17 H17A 109.2 . . ?
C18 C17 H17A 109.2 . . ?
N9 C17 H17B 109.2 . . ?
C18 C17 H17B 109.2 . . ?
H17A C17 H17B 107.9 . . ?
C19 C18 C17 109.28(11) . . ?
C19 C18 H18A 109.8 . . ?
C17 C18 H18A 109.8 . . ?
C19 C18 H18B 109.8 . . ?
C17 C18 H18B 109.8 . . ?
H18A C18 H18B 108.3 . . ?
N10 C19 C18 108.49(10) . . ?
N10 C19 H19A 110.0 . . ?
C18 C19 H19A 110.0 . . ?
N10 C19 H19B 110.0 . . ?
C18 C19 H19B 110.0 . . ?
H19A C19 H19B 108.4 . . ?
N9 C20 N10 126.31(11) . . ?
N9 C20 C21 115.30(10) . . ?
N10 C20 C21 118.38(10) . . ?
N12 C21 N11 126.39(11) . . ?
N12 C21 C20 115.80(10) . . ?
N11 C21 C20 117.80(10) . . ?
N11 C22 C23 108.88(10) . . ?
N11 C22 H22A 109.9 . . ?
C23 C22 H22A 109.9 . . ?
N11 C22 H22B 109.9 . . ?
C23 C22 H22B 109.9 . . ?
H22A C22 H22B 108.3 . . ?
C22 C23 C24 111.11(12) . . ?
C22 C23 H23A 109.4 . . ?
C24 C23 H23A 109.4 . . ?
C22 C23 H23B 109.4 . . ?
C24 C23 H23B 109.4 . . ?
H23A C23 H23B 108.0 . . ?
N12 C24 C23 111.68(12) . . ?
N12 C24 H24A 109.3 . . ?
C23 C24 H24A 109.3 . . ?
N12 C24 H24B 109.3 . . ?
C23 C24 H24B 109.3 . . ?
H24A C24 H24B 107.9 . . ?
C30 C25 C26 115.18(11) . . ?
C30 C25 B1 122.49(10) . . ?
C26 C25 B1 122.27(11) . . ?
C27 C26 C25 122.67(12) . . ?
C27 C26 H26A 118.7 . . ?
C25 C26 H26A 118.7 . . ?
C28 C27 C26 120.24(12) . . ?
C28 C27 H27A 119.9 . . ?
C26 C27 H27A 119.9 . . ?
C29 C28 C27 118.87(11) . . ?
C29 C28 H28A 120.6 . . ?
C27 C28 H28A 120.6 . . ?
C28 C29 C30 120.18(12) . . ?
C28 C29 H29A 119.9 . . ?
C30 C29 H29A 119.9 . . ?
C29 C30 C25 122.86(12) . . ?
C29 C30 H30A 118.6 . . ?
C25 C30 H30A 118.6 . . ?
C36 C31 C32 114.60(11) . . ?
C36 C31 B1 124.21(11) . . ?
C32 C31 B1 121.17(11) . . ?
C33 C32 C31 123.10(13) . . ?
C33 C32 H32A 118.4 . . ?
C31 C32 H32A 118.4 . . ?
C34 C33 C32 120.19(14) . . ?
C34 C33 H33A 119.9 . . ?
C32 C33 H33A 119.9 . . ?
C35 C34 C33 118.31(12) . . ?
C35 C34 H34A 120.8 . . ?
C33 C34 H34A 120.8 . . ?
C34 C35 C36 120.67(13) . . ?
C34 C35 H35A 119.7 . . ?
C36 C35 H35A 119.7 . . ?
C35 C36 C31 123.11(13) . . ?
C35 C36 H36A 118.4 . . ?
C31 C36 H36A 118.4 . . ?
C42 C37 C38 115.06(11) . . ?
C42 C37 B1 124.27(10) . . ?
C38 C37 B1 120.55(10) . . ?
C39 C38 C37 122.81(12) . . ?
C39 C38 H38A 118.6 . . ?
C37 C38 H38A 118.6 . . ?
C40 C39 C38 120.30(12) . . ?
C40 C39 H39A 119.8 . . ?
C38 C39 H39A 119.8 . . ?
C39 C40 C41 118.96(12) . . ?
C39 C40 H40A 120.5 . . ?
C41 C40 H40A 120.5 . . ?
C40 C41 C42 120.00(12) . . ?
C40 C41 H41A 120.0 . . ?
C42 C41 H41A 120.0 . . ?
C41 C42 C37 122.85(11) . . ?
C41 C42 H42A 118.6 . . ?
C37 C42 H42A 118.6 . . ?
C44 C43 C48 114.66(11) . . ?
C44 C43 B1 124.61(10) . . ?
C48 C43 B1 120.73(10) . . ?
C45 C44 C43 122.72(12) . . ?
C45 C44 H44A 118.6 . . ?
C43 C44 H44A 118.6 . . ?
C46 C45 C44 120.55(12) . . ?
C46 C45 H45A 119.7 . . ?
C44 C45 H45A 119.7 . . ?
C45 C46 C47 118.68(11) . . ?
C45 C46 H46A 120.7 . . ?
C47 C46 H46A 120.7 . . ?
C46 C47 C48 119.92(12) . . ?
C46 C47 H47A 120.0 . . ?
C48 C47 H47A 120.0 . . ?
C47 C48 C43 123.46(11) . . ?
C47 C48 H48A 118.3 . . ?
C43 C48 H48A 118.3 . . ?
C50 C49 C54 114.32(11) . . ?
C50 C49 B2 125.23(10) . . ?
C54 C49 B2 120.20(10) . . ?
C51 C50 C49 123.27(12) . . ?
C51 C50 H50A 118.4 . . ?
C49 C50 H50A 118.4 . . ?
C52 C51 C50 120.27(12) . . ?
C52 C51 H51A 119.9 . . ?
C50 C51 H51A 119.9 . . ?
C51 C52 C53 118.46(12) . . ?
C51 C52 H52A 120.8 . . ?
C53 C52 H52A 120.8 . . ?
C54 C53 C52 120.42(11) . . ?
C54 C53 H53A 119.8 . . ?
C52 C53 H53A 119.8 . . ?
C53 C54 C49 123.26(11) . . ?
C53 C54 H54A 118.4 . . ?
C49 C54 H54A 118.4 . . ?
C56 C55 C60 115.17(11) . . ?
C56 C55 B2 124.63(10) . . ?
C60 C55 B2 120.05(10) . . ?
C57 C56 C55 122.55(11) . . ?
C57 C56 H56A 118.7 . . ?
C55 C56 H56A 118.7 . . ?
C58 C57 C56 120.25(12) . . ?
C58 C57 H57A 119.9 . . ?
C56 C57 H57A 119.9 . . ?
C59 C58 C57 119.09(12) . . ?
C59 C58 H58A 120.5 . . ?
C57 C58 H58A 120.5 . . ?
C58 C59 C60 120.08(11) . . ?
C58 C59 H59A 120.0 . . ?
C60 C59 H59A 120.0 . . ?
C59 C60 C55 122.86(11) . . ?
C59 C60 H60A 118.6 . . ?
C55 C60 H60A 118.6 . . ?
C62 C61 C66 115.10(10) . . ?
C62 C61 B2 119.76(10) . . ?
C66 C61 B2 125.14(10) . . ?
C63 C62 C61 122.87(11) . . ?
C63 C62 H62A 118.6 . . ?
C61 C62 H62A 118.6 . . ?
C64 C63 C62 120.14(12) . . ?
C64 C63 H63A 119.9 . . ?
C62 C63 H63A 119.9 . . ?
C65 C64 C63 119.05(11) . . ?
C65 C64 H64A 120.5 . . ?
C63 C64 H64A 120.5 . . ?
C64 C65 C66 120.21(12) . . ?
C64 C65 H65A 119.9 . . ?
C66 C65 H65A 119.9 . . ?
C65 C66 C61 122.61(12) . . ?
C65 C66 H66A 118.7 . . ?
C61 C66 H66A 118.7 . . ?
C72 C67 C68 114.66(11) . . ?
C72 C67 B2 121.05(10) . . ?
C68 C67 B2 124.05(10) . . ?
C69 C68 C67 123.04(12) . . ?
C69 C68 H68A 118.5 . . ?
C67 C68 H68A 118.5 . . ?
C68 C69 C70 120.04(12) . . ?
C68 C69 H69A 120.0 . . ?
C70 C69 H69A 120.0 . . ?
C71 C70 C69 119.09(12) . . ?
C71 C70 H70A 120.5 . . ?
C69 C70 H70A 120.5 . . ?
C70 C71 C72 120.13(12) . . ?
C70 C71 H71A 119.9 . . ?
C72 C71 H71A 119.9 . . ?
C71 C72 C67 122.99(12) . . ?
C71 C72 H72A 118.5 . . ?
C67 C72 H72A 118.5 . . ?

loop_
_geom_bond_atom_site_label_1
_geom_bond_atom_site_label_2
_geom_bond_distance
_geom_bond_site_symmetry_2
_geom_bond_publ_flag
Fe1 N12 2.1637(10) . ?
Fe1 N1 2.1719(11) . ?
Fe1 N5 2.1813(10) . ?
Fe1 N9 2.1834(10) . ?
Fe1 N4 2.1848(11) . ?
Fe1 N8 2.1881(10) . ?
N1 C4 1.2930(16) . ?
N1 C1 1.4730(17) . ?
N2 C4 1.3496(16) . ?
N2 C3 1.4632(18) . ?
N2 H2A 0.8800 . ?
N3 C5 1.3444(16) . ?
N3 C6 1.4662(17) . ?
N3 C62 3.2951(16) 2_647 ?
N3 H3A 0.8800 . ?
N4 C5 1.2963(15) . ?
N4 C8 1.4669(16) . ?
N5 C12 1.3000(15) . ?
N5 C9 1.4644(16) . ?
N6 C12 1.3486(14) . ?
N6 C11 1.4642(16) . ?
N6 H6A 0.8800 . ?
N7 C13 1.3491(15) . ?
N7 C14 1.4631(17) . ?
N7 H7A 0.8800 . ?
N8 C13 1.2937(14) . ?
N8 C16 1.4669(16) . ?
N9 C20 1.2974(15) . ?
N9 C17 1.4648(16) . ?
N10 C20 1.3509(14) . ?
N10 C19 1.4650(17) . ?
N10 H10A 0.8800 . ?
N11 C21 1.3489(15) . ?
N11 C22 1.4577(17) . ?
N11 H11A 0.8800 . ?
N12 C21 1.2928(15) . ?
N12 C24 1.4636(16) . ?
B1 C37 1.6467(18) . ?
B1 C25 1.6480(17) . ?
B1 C31 1.6516(16) . ?
B1 C43 1.6539(18) . ?
B2 C49 1.6452(18) . ?
B2 C67 1.6537(17) . ?
B2 C55 1.6549(18) . ?
B2 C61 1.6554(17) . ?
C1 C2 1.508(2) . ?
C1 H1A 0.9900 . ?
C1 H1B 0.9900 . ?
C2 C3 1.526(2) . ?
C2 H2B 0.9900 . ?
C2 H2C 0.9900 . ?
C3 H3B 0.9900 . ?
C3 H3C 0.9900 . ?
C4 C5 1.5088(17) . ?
C6 C7 1.5177(18) . ?
C6 H6B 0.9900 . ?
C6 H6C 0.9900 . ?
C7 C8 1.5198(18) . ?
C7 H7B 0.9900 . ?
C7 H7C 0.9900 . ?
C8 H8A 0.9900 . ?
C8 H8B 0.9900 . ?
C9 C10 1.5207(17) . ?
C9 H9A 0.9900 . ?
C9 H9B 0.9900 . ?
C10 C11 1.5150(19) . ?
C10 H10B 0.9900 . ?
C10 H10C 0.9900 . ?
C11 H11B 0.9900 . ?
C11 H11C 0.9900 . ?
C12 C13 1.5039(16) . ?
C14 C15 1.5161(18) . ?
C14 H14A 0.9900 . ?
C14 H14B 0.9900 . ?
C15 C16 1.5237(17) . ?
C15 H15A 0.9900 . ?
C15 H15B 0.9900 . ?
C16 H16A 0.9900 . ?
C16 H16B 0.9900 . ?
C17 C18 1.5281(18) . ?
C17 H17A 0.9900 . ?
C17 H17B 0.9900 . ?
C18 C19 1.516(2) . ?
C18 H18A 0.9900 . ?
C18 H18B 0.9900 . ?
C19 H19A 0.9900 . ?
C19 H19B 0.9900 . ?
C20 C21 1.4964(16) . ?
C22 C23 1.508(2) . ?
C22 H22A 0.9900 . ?
C22 H22B 0.9900 . ?
C23 C24 1.508(2) . ?
C23 H23A 0.9900 . ?
C23 H23B 0.9900 . ?
C24 H24A 0.9900 . ?
C24 H24B 0.9900 . ?
C25 C30 1.4020(17) . ?
C25 C26 1.4103(17) . ?
C26 C27 1.3942(17) . ?
C26 H26A 0.9500 . ?
C27 C28 1.391(2) . ?
C27 H27A 0.9500 . ?
C28 C29 1.386(2) . ?
C28 H28A 0.9500 . ?
C29 C30 1.3990(17) . ?
C29 H29A 0.9500 . ?
C30 H30A 0.9500 . ?
C31 C36 1.3991(17) . ?
C31 C32 1.4063(18) . ?
C32 C33 1.3952(18) . ?
C32 H32A 0.9500 . ?
C33 C34 1.392(2) . ?
C33 H33A 0.9500 . ?
C34 C35 1.381(2) . ?
C34 H34A 0.9500 . ?
C35 C36 1.3945(19) . ?
C35 H35A 0.9500 . ?
C36 H36A 0.9500 . ?
C37 C42 1.4038(17) . ?
C37 C38 1.4128(16) . ?
C38 C39 1.3909(18) . ?
C38 H38A 0.9500 . ?
C39 C40 1.388(2) . ?
C39 H39A 0.9500 . ?
C40 C41 1.3914(19) . ?
C40 H40A 0.9500 . ?
C41 C42 1.3994(17) . ?
C41 H41A 0.9500 . ?
C42 H42A 0.9500 . ?
C43 C44 1.4045(17) . ?
C43 C48 1.4064(16) . ?
C44 C45 1.3942(18) . ?
C44 H44A 0.9500 . ?
C45 C46 1.3872(19) . ?
C45 H45A 0.9500 . ?
C46 C47 1.3874(19) . ?
C46 H46A 0.9500 . ?
C47 C48 1.3908(17) . ?
C47 H47A 0.9500 . ?
C48 H48A 0.9500 . ?
C49 C50 1.3995(16) . ?
C49 C54 1.4121(16) . ?
C50 C51 1.3971(18) . ?
C50 H50A 0.9500 . ?
C51 C52 1.3858(18) . ?
C51 H51A 0.9500 . ?
C52 C53 1.3873(17) . ?
C52 H52A 0.9500 . ?
C53 C54 1.3866(17) . ?
C53 H53A 0.9500 . ?
C54 H54A 0.9500 . ?
C55 C56 1.4065(16) . ?
C55 C60 1.4115(16) . ?
C56 C57 1.3976(18) . ?
C56 H56A 0.9500 . ?
C57 C58 1.3930(18) . ?
C57 H57A 0.9500 . ?
C58 C59 1.3832(19) . ?
C58 H58A 0.9500 . ?
C59 C60 1.3968(18) . ?
C59 H59A 0.9500 . ?
C60 H60A 0.9500 . ?
C61 C62 1.4100(17) . ?
C61 C66 1.4101(16) . ?
C62 C63 1.3942(16) . ?
C62 H62A 0.9500 . ?
C63 C64 1.3904(19) . ?
C63 H63A 0.9500 . ?
C64 C65 1.387(2) . ?
C64 H64A 0.9500 . ?
C65 C66 1.3996(17) . ?
C65 H65A 0.9500 . ?
C66 H66A 0.9500 . ?
C67 C72 1.4058(17) . ?
C67 C68 1.4159(17) . ?
C68 C69 1.3901(17) . ?
C68 H68A 0.9500 . ?
C69 C70 1.392(2) . ?
C69 H69A 0.9500 . ?
C70 C71 1.384(2) . ?
C70 H70A 0.9500 . ?
C71 C72 1.3992(17) . ?
C71 H71A 0.9500 . ?
C72 H72A 0.9500 . ?
